data_1562728
loop_
_publ_author_name
'Zhang, Dongdi'
'Wang, Chunzhang'
'Li, Suzhi'
'Liu, Jiangping'
'Ma, Pengtao'
'Wang, Jingping'
'Niu, Jingyang'

_publ_section_title
;
 Syntheses, characterization and magnetic properties of two novel
 inorganic--organic tungstoferrites,
 [FeIII4(H2O)2(B-\a-FeIIIW9O34)2]10&#x2212;
;
_journal_name_full 'Journal of Solid State Chemistry'
_journal_page_first 18
_journal_page_last 23
_journal_paper_doi 10.1016/j.jssc.2012.09.013
_journal_volume 198
_journal_year 2013
_chemical_formula_sum 'C15 H76 Fe6 N10 O81 W18'
_chemical_formula_weight 5337.26
_space_group_IT_number 2
_space_group_name_Hall '-P 1'
_space_group_name_H-M_alt 'P -1'
_symmetry_cell_setting triclinic
_symmetry_space_group_name_H-M 'P -1'
_atom_sites_solution_hydrogens geom
_atom_sites_solution_primary direct
_atom_sites_solution_secondary difmap
_audit_creation_method SHELXL-97
_cell_angle_alpha 113.0950(10)
_cell_angle_beta 91.6880(10)
_cell_angle_gamma 104.0730(10)
_cell_formula_units_Z 2
_cell_length_a 13.6489(6)
_cell_length_b 17.7829(8)
_cell_length_c 20.4765(9)
_cell_measurement_reflns_used 5204
_cell_measurement_temperature 296(2)
_cell_measurement_theta_max 28.12
_cell_measurement_theta_min 2.20
_cell_volume 4390.8(3)
_computing_cell_refinement 'Bruker SMART'
_computing_data_collection 'Bruker SMART'
_computing_data_reduction 'Bruker SAINT'
_computing_molecular_graphics 'Bruker SHELXTL'
_computing_publication_material 'Bruker SHELXTL'
_computing_structure_refinement 'SHELXL-97 (Sheldrick, 1997)'
_computing_structure_solution 'SHELXS-97 (Sheldrick, 1990)'
_diffrn_ambient_temperature 296(2)
_diffrn_measured_fraction_theta_full 0.995
_diffrn_measured_fraction_theta_max 0.995
_diffrn_measurement_device_type 'CCD area detector'
_diffrn_measurement_method 'phi and omega scans'
_diffrn_radiation_monochromator graphite
_diffrn_radiation_source 'fine-focus sealed tube'
_diffrn_radiation_type MoK\a
_diffrn_radiation_wavelength 0.71073
_diffrn_reflns_av_R_equivalents 0.0398
_diffrn_reflns_av_sigmaI/netI 0.0820
_diffrn_reflns_limit_h_max 15
_diffrn_reflns_limit_h_min -16
_diffrn_reflns_limit_k_max 21
_diffrn_reflns_limit_k_min -19
_diffrn_reflns_limit_l_max 20
_diffrn_reflns_limit_l_min -24
_diffrn_reflns_number 22948
_diffrn_reflns_theta_full 25.00
_diffrn_reflns_theta_max 25.00
_diffrn_reflns_theta_min 1.09
_exptl_absorpt_coefficient_mu 24.541
_exptl_absorpt_correction_T_max 0.1426
_exptl_absorpt_correction_T_min 0.0958
_exptl_absorpt_correction_type multi-scan
_exptl_absorpt_process_details SADABS
_exptl_crystal_colour yellow
_exptl_crystal_density_diffrn 4.037
_exptl_crystal_density_method 'not measured'
_exptl_crystal_description block
_exptl_crystal_F_000 4744
_exptl_crystal_size_max 0.18
_exptl_crystal_size_mid 0.14
_exptl_crystal_size_min 0.13
_refine_diff_density_max 2.651
_refine_diff_density_min -3.741
_refine_diff_density_rms 0.446
_refine_ls_extinction_method none
_refine_ls_goodness_of_fit_ref 1.011
_refine_ls_hydrogen_treatment constr
_refine_ls_matrix_type full
_refine_ls_number_parameters 1198
_refine_ls_number_reflns 15391
_refine_ls_number_restraints 54
_refine_ls_restrained_S_all 1.009
_refine_ls_R_factor_all 0.0728
_refine_ls_R_factor_gt 0.0500
_refine_ls_shift/su_max 0.002
_refine_ls_shift/su_mean 0.000
_refine_ls_structure_factor_coef Fsqd
_refine_ls_weighting_details 'calc w=1/[\s^2^(Fo^2^)+(0.0523P)^2^+0.0000P] where P=(Fo^2^+2Fc^2^)/3'
_refine_ls_weighting_scheme calc
_refine_ls_wR_factor_gt 0.1118
_refine_ls_wR_factor_ref 0.1211
_reflns_number_gt 11469
_reflns_number_total 15391
_reflns_threshold_expression >2sigma(I)
_cod_data_source_file JSSC-2013-198-18.cif
_cod_data_source_block njy1
_cod_depositor_comments
;
The following automatic conversions were performed:

data item '_exptl_absorpt_correction_type' value 'Multi-scan' was
changed to 'multi-scan' in accordance with the built-in table derived
from the CIF Core dictionary named 'cif_core.dic' version 2.4.5 last
updated on 2014-11-21.

data item '_symmetry_cell_setting' value 'Triclinic' was changed to
'triclinic' in accordance with the built-in table derived from the
CIF Core dictionary named 'cif_core.dic' version 2.4.5 last updated
on 2014-11-21.

Automatic conversion script
Id: cif_fix_values 8369 2020-08-20 11:38:08Z andrius 
;
_cod_original_sg_symbol_H-M P-1
_cod_database_code 1562728

loop_
_symmetry_equiv_pos_as_xyz
'x, y, z'
'-x, -y, -z'

loop_
_atom_site_label
_atom_site_type_symbol
_atom_site_fract_x
_atom_site_fract_y
_atom_site_fract_z
_atom_site_U_iso_or_equiv
_atom_site_adp_type
_atom_site_occupancy
_atom_site_symmetry_multiplicity
_atom_site_calc_flag
_atom_site_refinement_flags
_atom_site_disorder_assembly
_atom_site_disorder_group
W1 W 1.19439(3) 0.22700(2) -0.03704(2) 0.02147(11) Uani 1 1 d . . .
W2 W 1.18979(3) 0.23621(2) 0.12677(2) 0.01968(10) Uani 1 1 d . . .
W3 W 1.10596(3) 0.37420(2) 0.08623(2) 0.02538(11) Uani 1 1 d . . .
W4 W 0.93720(3) 0.17019(2) 0.187823(19) 0.01718(10) Uani 1 1 d . . .
W5 W 0.85656(3) 0.30991(2) 0.14649(2) 0.02213(11) Uani 1 1 d . . .
W6 W 0.72488(3) 0.10373(2) 0.075401(19) 0.01781(10) Uani 1 1 d . . .
W7 W 0.73239(3) 0.09879(2) -0.10798(2) 0.02063(10) Uani 1 1 d . . .
W8 W 0.95221(3) 0.15754(2) -0.160382(19) 0.02202(10) Uani 1 1 d . . .
W9 W 0.86389(3) 0.30329(2) -0.03775(2) 0.02566(11) Uani 1 1 d . . .
W10 W 0.39764(3) 0.62916(2) 0.43310(2) 0.02113(11) Uani 1 1 d . . .
W11 W 0.33563(3) 0.78540(2) 0.564353(19) 0.01743(10) Uani 1 1 d . . .
W12 W 0.29582(3) 0.76249(2) 0.396597(19) 0.01728(10) Uani 1 1 d . . .
W13 W 0.52066(3) 0.81577(2) 0.303899(19) 0.01723(10) Uani 1 1 d . . .
W14 W 0.61686(3) 0.67882(2) 0.33879(2) 0.02087(11) Uani 1 1 d . . .
W15 W 0.75219(3) 0.88225(2) 0.392533(19) 0.01650(10) Uani 1 1 d . . .
W16 W 0.79523(3) 0.90751(2) 0.58104(2) 0.01803(10) Uani 1 1 d . . .
W17 W 0.60008(3) 0.85846(2) 0.660647(19) 0.01787(10) Uani 1 1 d . . .
W18 W 0.66387(3) 0.70419(2) 0.52740(2) 0.02140(10) Uani 1 1 d . . .
Fe1 Fe 0.95561(9) 0.15642(7) 0.01135(6) 0.0158(3) Uani 1 1 d . . .
Fe2 Fe 1.09808(8) 0.03278(7) 0.12807(6) 0.0095(3) Uani 1 1 d . . .
Fe3 Fe 1.10908(9) 0.02788(7) -0.02619(6) 0.0158(3) Uani 1 1 d . . .
Fe4 Fe 0.54965(9) 0.84478(7) 0.48595(6) 0.0145(3) Uani 1 1 d . . .
Fe5 Fe 0.37363(8) 0.95929(7) 0.38185(6) 0.0097(3) Uani 1 1 d . . .
Fe6 Fe 0.59731(9) 1.02282(7) 0.45964(6) 0.0149(3) Uani 1 1 d . . .
O1 O 1.2985(5) 0.2431(4) -0.0806(4) 0.040(2) Uani 1 1 d . . .
O2 O 1.2847(5) 0.2527(4) 0.1920(3) 0.032(2) Uani 1 1 d . . .
O3 O 1.1475(5) 0.4820(4) 0.1207(4) 0.040(2) Uani 1 1 d . . .
O4 O 0.9589(4) 0.1706(4) 0.2721(3) 0.0214(18) Uani 1 1 d . . .
O5 O 0.8236(5) 0.3979(4) 0.2020(4) 0.033(2) Uani 1 1 d . . .
O6 O 0.5999(4) 0.0610(4) 0.0848(3) 0.0267(19) Uani 1 1 d . . .
O7 O 0.6065(5) 0.0553(4) -0.1506(4) 0.038(2) Uani 1 1 d . . .
O8 O 0.9816(5) 0.1515(4) -0.2420(4) 0.038(2) Uani 1 1 d . . .
O9 O 0.8373(5) 0.3925(4) -0.0391(4) 0.041(2) Uani 1 1 d . . .
O10 O 1.0024(5) 0.3548(4) 0.0139(3) 0.031(2) Uani 1 1 d . . .
O11 O 0.9614(4) 0.0555(4) -0.1624(3) 0.0263(18) Uani 1 1 d . . .
O12 O 1.1899(5) 0.3517(4) 0.1509(3) 0.0251(19) Uani 1 1 d . . .
O13 O 1.0847(5) 0.2165(4) -0.1029(3) 0.0273(19) Uani 1 1 d . . .
O14 O 1.2689(5) 0.2420(4) 0.0536(3) 0.0248(19) Uani 1 1 d . . .
O15 O 1.0720(4) 0.2248(4) 0.1760(3) 0.0193(17) Uani 1 1 d . . .
O16 O 0.8043(4) 0.1071(4) -0.1857(3) 0.0227(18) Uani 1 1 d . . .
O17 O 1.2002(5) 0.3491(4) 0.0174(4) 0.031(2) Uani 1 1 d . . .
O18 O 0.7932(4) 0.1170(3) 0.1657(3) 0.0179(17) Uani 1 1 d . . .
O19 O 0.7758(4) 0.0066(4) -0.1180(3) 0.0202(18) Uani 1 1 d . . .
O20 O 0.9609(4) 0.0654(3) 0.1246(3) 0.0156(15) Uani 1 1 d . . .
O21 O 0.7702(4) 0.0117(4) 0.0292(3) 0.0230(18) Uani 1 1 d . . .
O22 O 0.9955(4) 0.3554(4) 0.1394(3) 0.0242(19) Uani 1 1 d . . .
O23 O 0.7385(4) 0.2225(4) -0.0808(3) 0.0209(18) Uani 1 1 d . . .
O24 O 0.9061(4) 0.2791(4) 0.2201(3) 0.0221(19) Uani 1 1 d . . .
O25 O 0.9198(5) 0.2685(4) -0.1259(3) 0.0269(19) Uani 1 1 d . . .
O26 O 0.7051(5) 0.1196(4) -0.0121(3) 0.0239(19) Uani 1 1 d . . .
O27 O 0.8265(4) 0.3100(4) 0.0546(3) 0.0244(19) Uani 1 1 d . . .
O28 O 0.7293(4) 0.2265(3) 0.1309(3) 0.0196(17) Uani 1 1 d . . .
O29 O 1.1507(4) 0.1154(3) 0.0809(3) 0.0182(18) Uani 1 1 d . . .
O30 O 1.1583(5) 0.1138(4) -0.0596(3) 0.0223(18) Uani 1 1 d . . .
O31 O 1.0824(4) 0.2327(3) 0.0410(3) 0.0169(17) Uani 1 1 d . . .
O32 O 0.8856(4) 0.1817(3) 0.0878(3) 0.0151(17) Uani 1 1 d . . .
O33 O 0.8900(4) 0.1772(4) -0.0577(3) 0.0191(17) Uani 1 1 d . . .
O34 O 0.9651(4) 0.0458(4) -0.0243(3) 0.0170(17) Uani 1 1 d . . .
O35 O 0.5943(5) 0.8687(4) 0.7487(3) 0.032(2) Uani 1 1 d . . .
O36 O 0.1834(5) 0.7425(4) 0.3423(3) 0.0253(6) Uani 1 1 d U . .
O37 O 0.5189(4) 0.6526(4) 0.4943(4) 0.032(2) Uani 1 1 d . . .
O38 O 0.3523(5) 0.5221(4) 0.4055(4) 0.036(2) Uani 1 1 d . . .
O39 O 0.7928(4) 0.7861(4) 0.5563(4) 0.028(2) Uani 1 1 d . . .
O40 O 0.6707(5) 0.6900(4) 0.4300(3) 0.0227(19) Uani 1 1 d . . .
O41 O 0.2502(5) 0.7751(4) 0.6231(3) 0.0258(18) Uani 1 1 d . . .
O42 O 0.2934(4) 0.6465(3) 0.3768(3) 0.0234(19) Uani 1 1 d . . .
O43 O 0.6992(5) 0.6187(4) 0.5282(4) 0.032(2) Uani 1 1 d . . .
O44 O 0.7474(4) 0.9052(4) 0.6681(3) 0.0202(18) Uani 1 1 d . . .
O45 O 0.4755(4) 0.8096(4) 0.2214(3) 0.0243(19) Uani 1 1 d . . .
O46 O 0.8666(4) 0.9183(4) 0.3679(3) 0.0207(18) Uani 1 1 d . . .
O47 O 0.6287(4) 0.7454(3) 0.6227(3) 0.0184(16) Uani 1 1 d . . .
O48 O 0.5462(4) 0.7030(4) 0.2702(3) 0.0239(19) Uani 1 1 d . . .
O49 O 0.6397(5) 0.5856(4) 0.2802(4) 0.034(2) Uani 1 1 d . . .
O50 O 0.5842(4) 0.9577(4) 0.6625(3) 0.0246(19) Uani 1 1 d . . .
O51 O 0.4605(4) 0.7991(4) 0.6194(3) 0.0240(18) Uani 1 1 d . . .
O52 O 0.9242(4) 0.9543(4) 0.6118(4) 0.031(2) Uani 1 1 d . . .
O53 O 0.2378(4) 0.7646(3) 0.4824(3) 0.0174(17) Uani 1 1 d . . .
O54 O 0.3722(4) 0.8998(4) 0.5861(3) 0.0218(18) Uani 1 1 d . . .
O55 O 0.5066(4) 0.9231(3) 0.3681(3) 0.0150(16) Uani 1 1 d . . .
O56 O 0.7961(4) 0.8795(3) 0.4800(3) 0.0175(17) Uani 1 1 d . . .
O57 O 0.7396(4) 0.7577(4) 0.3387(3) 0.0187(17) Uani 1 1 d . . .
O58 O 0.3382(4) 0.8842(3) 0.4394(3) 0.0158(5) Uani 1 1 d U . .
O59 O 0.3930(4) 0.7667(4) 0.3311(3) 0.0201(18) Uani 1 1 d . . .
O60 O 0.3254(4) 0.6610(3) 0.5141(3) 0.0192(17) Uani 1 1 d . . .
O61 O 0.7481(4) 0.9990(3) 0.5938(3) 0.0193(5) Uani 1 1 d U . .
O62 O 0.6595(4) 0.8628(3) 0.3055(3) 0.0174(17) Uani 1 1 d . . .
O63 O 0.7129(4) 0.9781(3) 0.4398(3) 0.0182(17) Uani 1 1 d . . .
O64 O 0.4863(4) 0.6374(3) 0.3631(3) 0.0189(17) Uani 1 1 d . . .
O65 O 0.4240(4) 0.7709(3) 0.4738(3) 0.0187(18) Uani 1 1 d . . .
O66 O 0.5992(4) 0.8116(4) 0.4001(3) 0.0188(17) Uani 1 1 d . . .
O67 O 0.6343(4) 0.8299(3) 0.5487(3) 0.0159(16) Uani 1 1 d . . .
O68 O 0.5445(4) 0.9572(4) 0.5230(3) 0.0173(17) Uani 1 1 d . . .
N1 N 1.2480(6) 0.5335(5) -0.4381(5) 0.041(3) Uani 1 1 d . . .
H1C H 1.2770 0.5397 -0.4731 0.050 Uiso 1 1 calc R . .
H1D H 1.1826 0.5186 -0.4416 0.050 Uiso 1 1 calc R . .
N2 N 1.5947(8) 0.6264(6) -0.3200(5) 0.053(3) Uani 1 1 d . . .
H2C H 1.6103 0.6245 -0.3609 0.064 Uiso 1 1 calc R . .
H2D H 1.6421 0.6436 -0.2846 0.064 Uiso 1 1 calc R . .
N3 N 0.9225(6) 1.0012(5) 0.2716(4) 0.031(3) Uani 1 1 d . . .
H3C H 0.9347 1.0456 0.3115 0.037 Uiso 1 1 calc R . .
H3D H 0.9699 0.9772 0.2566 0.037 Uiso 1 1 calc R . .
N4 N 0.5722(6) 1.0323(5) 0.2443(4) 0.033(3) Uani 1 1 d . . .
H4C H 0.5890 1.0756 0.2849 0.039 Uiso 1 1 calc R . .
H4D H 0.5128 1.0178 0.2204 0.039 Uiso 1 1 calc R . .
N5 N 0.9795(7) 0.7478(6) 0.5685(5) 0.061(3) Uani 1 1 d . . .
H5C H 0.9342 0.7069 0.5355 0.073 Uiso 1 1 calc R . .
H5D H 0.9870 0.7485 0.6107 0.073 Uiso 1 1 calc R . .
N6 N 1.0577(6) 0.8666(5) 0.3866(5) 0.039(3) Uani 1 1 d . . .
H6C H 1.0248 0.8175 0.3543 0.047 Uiso 1 1 calc R . .
H6D H 1.0841 0.9075 0.3744 0.047 Uiso 1 1 calc R . .
N7 N 0.4116(6) 0.1064(5) 0.1056(4) 0.034(3) Uani 1 1 d . . .
H7C H 0.3883 0.0582 0.0695 0.041 Uiso 1 1 calc R . .
H7D H 0.4045 0.1103 0.1483 0.041 Uiso 1 1 calc R . .
N8 N 0.6022(11) 0.2734(9) 0.0194(9) 0.0294(6) Uani 0.50 1 d PU . .
H8C H 0.6422 0.2877 -0.0080 0.035 Uiso 0.50 1 calc PR . .
H8D H 0.6251 0.2868 0.0632 0.035 Uiso 0.50 1 calc PR . .
N8' N 0.5137(15) 0.2286(12) -0.0705(11) 0.0531(6) Uani 0.50 1 d PU . .
H8'A H 0.5703 0.2513 -0.0814 0.064 Uiso 0.50 1 calc PR . .
H8'B H 0.4602 0.2035 -0.1021 0.064 Uiso 0.50 1 calc PR . .
N9 N 0.9715(9) 0.3786(6) -0.1956(6) 0.076(4) Uani 1 1 d . . .
H9C H 0.9716 0.3265 -0.2082 0.091 Uiso 1 1 calc R . .
H9D H 0.9223 0.3905 -0.2131 0.091 Uiso 1 1 calc R . .
N10 N 1.2734(9) 0.4594(7) -0.0412(7) 0.083 Uiso 1 1 d . . .
H10C H 1.2356 0.4258 -0.0254 0.099 Uiso 1 1 calc R . .
H10D H 1.3349 0.4870 -0.0205 0.099 Uiso 1 1 calc R . .
C1 C 1.3089(9) 0.5480(8) -0.3738(7) 0.060(5) Uani 1 1 d . . .
H1A H 1.2933 0.4966 -0.3653 0.072 Uiso 1 1 calc R . .
H1B H 1.2938 0.5929 -0.3332 0.072 Uiso 1 1 calc R . .
C2 C 1.4246(9) 0.5741(7) -0.3822(5) 0.051(4) Uani 1 1 d . . .
H2A H 1.4414 0.5264 -0.4188 0.061 Uiso 1 1 calc R . .
H2B H 1.4379 0.6208 -0.3970 0.061 Uiso 1 1 calc R . .
C3 C 1.4908(10) 0.6013(9) -0.3109(8) 0.067(5) Uani 1 1 d . . .
H3A H 1.4734 0.6483 -0.2739 0.080 Uiso 1 1 calc R . .
H3B H 1.4792 0.5543 -0.2966 0.080 Uiso 1 1 calc R . .
C4 C 0.8176(7) 0.9653(6) 0.2281(5) 0.032(3) Uani 1 1 d . . .
H4A H 0.7901 0.9069 0.2220 0.038 Uiso 1 1 calc R . .
H4B H 0.8232 0.9651 0.1809 0.038 Uiso 1 1 calc R . .
C5 C 0.7453(6) 1.0164(5) 0.2636(5) 0.021(3) Uani 1 1 d . . .
H5A H 0.7343 1.0125 0.3090 0.025 Uiso 1 1 calc R . .
H5B H 0.7746 1.0757 0.2732 0.025 Uiso 1 1 calc R . .
C6 C 0.6457(7) 0.9825(6) 0.2154(5) 0.027(3) Uani 1 1 d . . .
H6A H 0.6582 0.9828 0.1691 0.032 Uiso 1 1 calc R . .
H6B H 0.6155 0.9240 0.2081 0.032 Uiso 1 1 calc R . .
C7 C 1.0436(7) 0.8160(7) 0.5532(5) 0.033(3) Uani 1 1 d . . .
H7A H 1.1147 0.8183 0.5620 0.040 Uiso 1 1 calc R . .
H7B H 1.0341 0.8700 0.5851 0.040 Uiso 1 1 calc R . .
C8 C 1.0174(8) 0.8019(7) 0.4755(6) 0.041(3) Uani 1 1 d . . .
H8A H 0.9440 0.7884 0.4640 0.050 Uiso 1 1 calc R . .
H8B H 1.0394 0.7539 0.4439 0.050 Uiso 1 1 calc R . .
C9 C 1.0687(10) 0.8808(7) 0.4630(7) 0.058(5) Uani 1 1 d . . .
H9A H 1.0395 0.9264 0.4900 0.069 Uiso 1 1 calc R . .
H9B H 1.1407 0.8989 0.4814 0.069 Uiso 1 1 calc R . .
C10 C 0.4646(7) 0.1836(7) 0.0941(5) 0.032(3) Uani 1 1 d . . .
H10A H 0.5337 0.2067 0.1193 0.038 Uiso 1 1 calc R . .
H10B H 0.4288 0.2269 0.1130 0.038 Uiso 1 1 calc R . .
C11 C 0.4671(8) 0.1592(7) 0.0126(5) 0.037(3) Uani 1 1 d . . .
H11A H 0.5077 0.1194 -0.0047 0.045 Uiso 1 1 calc R . .
H11B H 0.3982 0.1305 -0.0125 0.045 Uiso 1 1 calc R . .
C12 C 0.5090(10) 0.2323(8) -0.0050(7) 0.062(4) Uani 1 1 d . . .
H12A H 0.4697 0.2729 0.0174 0.075 Uiso 1 1 calc R . .
C13 C 1.0560(12) 0.4479(8) -0.1437(10) 0.097(7) Uani 1 1 d . . .
H13A H 1.0285 0.4813 -0.1024 0.116 Uiso 1 1 calc R . .
H13B H 1.0883 0.4850 -0.1658 0.116 Uiso 1 1 calc R . .
C14 C 1.1350(11) 0.4153(9) -0.1188(9) 0.081 Uiso 1 1 d . . .
H14A H 1.1147 0.4047 -0.0775 0.097 Uiso 1 1 calc R . .
H14B H 1.1351 0.3612 -0.1566 0.097 Uiso 1 1 calc R . .
C15 C 1.2352(13) 0.4692(11) -0.1001(9) 0.097 Uiso 1 1 d . . .
H15A H 1.2749 0.4519 -0.1392 0.117 Uiso 1 1 calc R . .
H15B H 1.2354 0.5278 -0.0876 0.117 Uiso 1 1 calc R . .
O1W O 1.1530(5) 0.1168(4) 0.2305(3) 0.029(2) Uani 1 1 d . . .
O2W O 0.2911(5) 0.8690(4) 0.2881(3) 0.030(2) Uani 1 1 d . . .
O3W O 1.1031(6) 0.6363(5) -0.3664(4) 0.057(3) Uani 1 1 d . . .
O4W O 0.6336(6) 0.2101(6) 0.2476(4) 0.064(3) Uani 1 1 d . . .
O5W O 0.9072(7) 0.6956(6) 0.3084(5) 0.079(4) Uani 1 1 d . . .
O6W O 0.0737(12) 0.6221(8) 0.4697(7) 0.130(6) Uani 1 1 d . . .
O7W O 0.9098(9) 0.5374(9) -0.4389(7) 0.130(6) Uani 1 1 d . . .
O8W O 1.4190(12) 0.3565(7) -0.1282(7) 0.147(6) Uani 1 1 d . . .
O9W O 1.3844(9) 0.6230(8) 0.0661(8) 0.128(6) Uani 1 1 d . . .
O10W O 1.1661(12) 0.2905(10) 0.3292(9) 0.0499(6) Uani 0.50 1 d PU . .
O11W O 0.9034(11) 0.5535(9) 0.3491(11) 0.061(6) Uani 0.50 1 d P . .
O12W O 0.2616(13) 0.6804(11) 0.1933(10) 0.0656(6) Uani 0.50 1 d PU . .
O13W O 0.6079(13) 0.4034(12) 0.1666(10) 0.076(8) Uani 0.50 1 d P . .
O14W O 0.3422(16) 0.5693(13) 0.2166(12) 0.0875(6) Uani 0.50 1 d PU . .
O15W O 1.4245(17) 0.4238(14) 0.1302(13) 0.0985(6) Uani 0.50 1 d PU . .
O16W O 0.9002(18) 0.4551(15) -0.2872(13) 0.105(10) Uani 0.50 1 d P . .
O17W O 1.142(2) 0.4083(14) 0.2971(10) 0.114(11) Uani 0.50 1 d P . .

loop_
_atom_site_aniso_label
_atom_site_aniso_U_11
_atom_site_aniso_U_22
_atom_site_aniso_U_33
_atom_site_aniso_U_23
_atom_site_aniso_U_13
_atom_site_aniso_U_12
W1 0.01853(17) 0.02324(17) 0.02200(17) 0.01194(14) 0.00516(15) -0.00007(15)
W2 0.01461(17) 0.02157(17) 0.01678(17) 0.00603(13) -0.00321(15) -0.00178(14)
W3 0.02474(19) 0.01957(17) 0.02865(19) 0.00968(15) 0.00387(17) 0.00099(15)
W4 0.01623(16) 0.02143(16) 0.01255(15) 0.00632(13) 0.00077(14) 0.00424(14)
W5 0.02483(18) 0.02025(17) 0.02269(18) 0.00894(14) 0.00671(16) 0.00808(15)
W6 0.01126(16) 0.02363(17) 0.01861(17) 0.00889(13) 0.00270(14) 0.00458(14)
W7 0.01386(17) 0.02979(17) 0.02022(17) 0.01256(13) -0.00226(15) 0.00621(14)
W8 0.02374(18) 0.03033(17) 0.01811(16) 0.01557(13) 0.00451(15) 0.00848(15)
W9 0.02947(19) 0.02778(17) 0.02762(18) 0.01731(14) 0.00568(17) 0.01148(16)
W10 0.01628(17) 0.01867(16) 0.02880(19) 0.01142(14) 0.00362(15) 0.00264(14)
W11 0.01236(16) 0.02220(16) 0.01962(16) 0.01208(13) 0.00345(14) 0.00202(14)
W12 0.01093(16) 0.02003(16) 0.01862(16) 0.00831(13) -0.00233(14) 0.00030(14)
W13 0.01501(16) 0.02156(16) 0.01368(16) 0.00634(13) 0.00054(14) 0.00429(14)
W14 0.02058(17) 0.01993(17) 0.02268(18) 0.00841(14) 0.00604(15) 0.00691(14)
W15 0.01005(15) 0.02164(16) 0.01897(16) 0.00964(13) 0.00410(14) 0.00399(13)
W16 0.00894(15) 0.02534(17) 0.02208(17) 0.01268(13) -0.00057(14) 0.00410(13)
W17 0.01523(16) 0.02564(16) 0.01688(16) 0.01289(12) 0.00161(14) 0.00594(14)
W18 0.01922(17) 0.02229(16) 0.02769(18) 0.01400(13) 0.00281(15) 0.00825(14)
Fe1 0.0115(6) 0.0202(6) 0.0140(6) 0.0073(4) -0.0010(5) 0.0011(5)
Fe2 0.0033(5) 0.0179(5) 0.0080(5) 0.0063(4) -0.0010(4) 0.0026(4)
Fe3 0.0115(6) 0.0209(6) 0.0145(6) 0.0082(4) 0.0010(5) 0.0024(5)
Fe4 0.0117(5) 0.0189(5) 0.0151(5) 0.0097(4) 0.0024(5) 0.0034(5)
Fe5 0.0057(5) 0.0133(5) 0.0113(5) 0.0069(4) 0.0000(4) 0.0018(4)
Fe6 0.0088(5) 0.0204(6) 0.0175(6) 0.0101(4) 0.0014(5) 0.0037(5)
O1 0.046(4) 0.030(3) 0.033(4) 0.015(3) 0.022(3) -0.010(3)
O2 0.022(3) 0.035(4) 0.021(3) 0.007(3) -0.013(3) -0.013(3)
O3 0.045(4) 0.025(3) 0.048(4) 0.014(3) 0.007(4) 0.007(3)
O4 0.019(3) 0.025(3) 0.020(3) 0.009(2) -0.001(3) 0.006(2)
O5 0.050(4) 0.020(3) 0.032(4) 0.010(3) 0.014(3) 0.014(3)
O6 0.007(3) 0.049(4) 0.027(3) 0.020(3) 0.000(3) 0.005(3)
O7 0.024(4) 0.053(4) 0.033(4) 0.021(3) -0.010(3) 0.001(3)
O8 0.043(4) 0.054(4) 0.038(3) 0.035(3) 0.026(3) 0.020(3)
O9 0.043(4) 0.043(4) 0.038(4) 0.016(3) 0.008(4) 0.014(3)
O10 0.029(3) 0.041(3) 0.027(3) 0.027(2) 0.007(3) -0.002(3)
O11 0.017(3) 0.040(3) 0.035(3) 0.031(2) 0.001(3) 0.006(3)
O12 0.022(3) 0.013(3) 0.029(3) 0.007(2) -0.005(3) -0.012(3)
O13 0.035(4) 0.027(3) 0.020(3) 0.014(2) -0.004(3) 0.001(3)
O14 0.023(3) 0.029(3) 0.015(3) 0.010(2) -0.002(3) -0.006(3)
O15 0.013(3) 0.027(3) 0.016(3) 0.010(2) -0.007(2) 0.000(2)
O16 0.020(3) 0.033(3) 0.023(3) 0.017(2) 0.000(3) 0.012(3)
O17 0.033(3) 0.023(3) 0.039(4) 0.016(3) 0.016(3) 0.002(3)
O18 0.020(3) 0.018(3) 0.012(3) 0.005(2) 0.004(2) 0.001(2)
O19 0.014(3) 0.029(3) 0.019(3) 0.013(2) -0.002(2) 0.002(2)
O20 0.014(3) 0.027(3) 0.019(3) 0.021(2) 0.006(2) 0.009(2)
O21 0.014(3) 0.028(3) 0.029(3) 0.015(2) -0.002(3) 0.002(2)
O22 0.026(3) 0.022(3) 0.027(3) 0.011(2) 0.013(3) 0.009(3)
O23 0.018(3) 0.024(3) 0.014(3) 0.005(2) -0.006(3) 0.000(3)
O24 0.020(3) 0.023(3) 0.019(3) 0.009(2) 0.007(3) -0.002(3)
O25 0.031(3) 0.031(3) 0.029(3) 0.023(2) 0.003(3) 0.010(3)
O26 0.023(3) 0.021(3) 0.025(3) 0.011(2) 0.004(3) 0.001(3)
O27 0.015(3) 0.027(3) 0.035(3) 0.016(3) 0.003(3) 0.007(2)
O28 0.018(3) 0.026(3) 0.020(3) 0.014(2) 0.001(3) 0.009(2)
O29 0.013(3) 0.018(3) 0.016(3) -0.001(2) -0.005(3) 0.003(2)
O30 0.025(3) 0.023(3) 0.018(3) 0.009(2) -0.002(3) 0.005(3)
O31 0.018(3) 0.022(3) 0.006(2) 0.007(2) 0.001(2) -0.006(2)
O32 0.014(3) 0.016(3) 0.013(3) 0.005(2) 0.003(2) 0.002(2)
O33 0.007(3) 0.027(3) 0.025(3) 0.014(2) -0.003(2) 0.003(2)
O34 0.013(3) 0.027(3) 0.011(3) 0.003(2) 0.005(2) 0.012(2)
O35 0.029(3) 0.042(3) 0.025(3) 0.020(3) 0.010(3) 0.000(3)
O36 0.0250(7) 0.0255(7) 0.0253(7) 0.0105(5) 0.0028(6) 0.0067(5)
O37 0.008(3) 0.044(3) 0.051(4) 0.030(3) 0.003(3) 0.004(3)
O38 0.031(4) 0.036(3) 0.051(4) 0.026(3) 0.010(3) 0.010(3)
O39 0.013(3) 0.026(3) 0.037(4) 0.009(3) -0.001(3) -0.002(3)
O40 0.024(3) 0.024(3) 0.016(3) 0.006(2) 0.001(3) 0.003(3)
O41 0.021(3) 0.044(3) 0.023(3) 0.024(2) 0.009(3) 0.010(3)
O42 0.023(3) 0.016(3) 0.032(3) 0.014(2) 0.001(3) 0.001(2)
O43 0.023(3) 0.040(3) 0.045(4) 0.028(3) 0.000(3) 0.015(3)
O44 0.006(3) 0.031(3) 0.019(3) 0.010(2) -0.002(2) -0.002(2)
O45 0.016(3) 0.037(3) 0.018(3) 0.013(2) -0.006(3) 0.003(3)
O46 0.008(3) 0.032(3) 0.016(3) 0.008(2) 0.000(2) -0.002(2)
O47 0.021(3) 0.032(3) 0.020(3) 0.021(2) 0.015(2) 0.019(2)
O48 0.017(3) 0.023(3) 0.026(3) 0.008(3) 0.003(3) 0.000(3)
O49 0.034(4) 0.027(3) 0.042(4) 0.013(3) 0.009(3) 0.015(3)
O50 0.017(3) 0.031(3) 0.030(3) 0.013(3) 0.004(3) 0.011(3)
O51 0.018(3) 0.026(3) 0.041(3) 0.026(2) 0.008(3) 0.005(2)
O52 0.010(3) 0.042(3) 0.054(4) 0.032(3) 0.016(3) 0.008(3)
O53 0.014(3) 0.015(3) 0.014(3) 0.003(2) 0.001(2) -0.008(2)
O54 0.007(3) 0.033(3) 0.025(3) 0.014(2) -0.001(2) 0.002(2)
O55 0.016(3) 0.013(2) 0.019(3) 0.005(2) 0.000(2) 0.012(2)
O56 0.021(3) 0.016(3) 0.010(3) 0.003(2) -0.005(2) -0.001(2)
O57 0.018(3) 0.025(3) 0.011(3) 0.007(2) 0.002(2) 0.005(2)
O58 0.0162(7) 0.0159(7) 0.0156(7) 0.0069(5) 0.0014(6) 0.0045(5)
O59 0.010(3) 0.028(3) 0.012(3) 0.002(2) -0.004(2) -0.003(2)
O60 0.020(3) 0.016(3) 0.030(3) 0.018(2) 0.004(3) 0.004(2)
O61 0.0191(7) 0.0195(7) 0.0193(7) 0.0081(5) 0.0022(6) 0.0051(5)
O62 0.010(3) 0.026(3) 0.022(3) 0.013(2) 0.009(2) 0.009(2)
O63 0.016(3) 0.014(3) 0.022(3) 0.008(2) -0.002(3) -0.001(2)
O64 0.020(3) 0.017(3) 0.019(3) 0.008(2) -0.013(3) 0.004(2)
O65 0.018(3) 0.019(3) 0.015(3) 0.005(2) -0.005(3) 0.001(2)
O66 0.016(3) 0.030(3) 0.006(3) 0.007(2) -0.004(2) 0.000(3)
O67 0.013(3) 0.025(3) 0.015(3) 0.011(2) 0.005(2) 0.009(2)
O68 0.006(3) 0.027(3) 0.017(3) 0.010(2) 0.004(2) -0.001(2)
N1 0.016(4) 0.051(5) 0.051(6) 0.012(4) 0.002(4) 0.014(4)
N2 0.069(7) 0.066(6) 0.022(4) 0.021(4) -0.011(5) 0.011(5)
N3 0.020(4) 0.045(4) 0.028(4) 0.011(4) 0.003(4) 0.016(3)
N4 0.019(4) 0.053(5) 0.026(4) 0.013(4) -0.001(4) 0.014(4)
N5 0.036(5) 0.122(7) 0.043(4) 0.060(4) -0.010(4) 0.010(5)
N6 0.031(5) 0.038(5) 0.038(5) 0.016(4) -0.012(4) -0.010(4)
N7 0.039(4) 0.037(4) 0.026(4) 0.013(3) 0.016(4) 0.010(4)
N8 0.0293(7) 0.0295(7) 0.0294(8) 0.0121(5) 0.0044(6) 0.0080(6)
N8' 0.0531(7) 0.0531(7) 0.0530(8) 0.0219(5) 0.0075(6) 0.0147(6)
N9 0.096(8) 0.055(5) 0.097(8) 0.038(5) 0.004(7) 0.045(5)
C1 0.041(7) 0.060(8) 0.061(8) 0.017(7) -0.001(7) -0.002(6)
C2 0.072(8) 0.041(6) 0.023(5) 0.020(4) -0.018(6) -0.021(6)
C3 0.072(9) 0.064(8) 0.070(9) 0.031(7) 0.023(8) 0.020(7)
C4 0.025(5) 0.041(6) 0.018(5) 0.000(4) -0.008(4) 0.008(4)
C5 0.023(4) 0.028(4) 0.022(4) 0.021(3) 0.010(4) 0.007(4)
C6 0.017(4) 0.034(5) 0.028(5) 0.017(4) 0.009(4) -0.003(4)
C7 0.025(5) 0.068(6) 0.019(4) 0.022(4) 0.007(4) 0.026(4)
C8 0.033(6) 0.053(6) 0.047(6) 0.032(4) 0.003(5) 0.010(5)
C9 0.059(8) 0.026(6) 0.066(9) 0.008(6) -0.005(7) -0.007(6)
C10 0.014(4) 0.063(6) 0.022(5) 0.018(4) 0.005(4) 0.017(4)
C11 0.031(5) 0.053(6) 0.022(5) 0.008(5) 0.005(5) 0.016(5)
C12 0.099(8) 0.061(7) 0.049(6) 0.027(5) 0.056(6) 0.047(6)
C13 0.094(10) 0.036(7) 0.162(16) 0.035(9) 0.045(11) 0.026(7)
O1W 0.029(3) 0.037(3) 0.030(3) 0.019(3) 0.006(3) 0.015(3)
O2W 0.040(4) 0.027(3) 0.018(3) 0.008(3) -0.002(3) 0.004(3)
O3W 0.068(5) 0.060(5) 0.025(4) 0.013(4) 0.003(4) -0.006(4)
O4W 0.059(5) 0.094(6) 0.036(4) 0.020(4) 0.019(4) 0.022(5)
O5W 0.054(5) 0.077(6) 0.070(7) 0.002(5) 0.014(5) 0.003(5)
O6W 0.181(13) 0.095(8) 0.103(9) 0.042(7) -0.007(9) 0.017(9)
O7W 0.096(9) 0.157(11) 0.096(10) 0.024(8) -0.019(8) 0.020(8)
O8W 0.270(15) 0.078(7) 0.107(9) 0.042(6) 0.094(10) 0.055(9)
O9W 0.098(8) 0.148(10) 0.155(11) 0.079(8) 0.035(8) 0.035(8)
O10W 0.0498(7) 0.0500(7) 0.0498(8) 0.0205(5) 0.0070(6) 0.0137(6)
O11W 0.029(8) 0.025(7) 0.112(14) 0.020(8) -0.025(9) -0.004(7)
O12W 0.0655(7) 0.0658(7) 0.0655(8) 0.0271(5) 0.0092(6) 0.0179(6)
O13W 0.047(10) 0.075(12) 0.059(12) -0.018(10) -0.010(10) 0.016(9)
O14W 0.0873(7) 0.0874(7) 0.0875(8) 0.0358(5) 0.0123(6) 0.0242(6)
O15W 0.0983(7) 0.0985(7) 0.0986(8) 0.0404(5) 0.0139(6) 0.0273(6)
O16W 0.099(17) 0.114(17) 0.090(16) 0.039(13) -0.001(14) 0.012(14)
O17W 0.19(2) 0.096(16) 0.023(9) 0.003(10) 0.035(13) 0.012(16)

loop_
_atom_type_symbol
_atom_type_description
_atom_type_scat_dispersion_real
_atom_type_scat_dispersion_imag
_atom_type_scat_source
C C 0.0033 0.0016 'International Tables Vol C Tables 4.2.6.8 and 6.1.1.4'
H H 0.0000 0.0000 'International Tables Vol C Tables 4.2.6.8 and 6.1.1.4'
N N 0.0061 0.0033 'International Tables Vol C Tables 4.2.6.8 and 6.1.1.4'
O O 0.0106 0.0060 'International Tables Vol C Tables 4.2.6.8 and 6.1.1.4'
Fe Fe 0.3463 0.8444 'International Tables Vol C Tables 4.2.6.8 and 6.1.1.4'
W W -0.8490 6.8722 'International Tables Vol C Tables 4.2.6.8 and 6.1.1.4'

loop_
_geom_angle_atom_site_label_1
_geom_angle_atom_site_label_2
_geom_angle_atom_site_label_3
_geom_angle
_geom_angle_site_symmetry_1
_geom_angle_site_symmetry_3
O1 W1 O30 104.5(3) . .
O1 W1 O13 102.4(3) . .
O30 W1 O13 92.6(3) . .
O1 W1 O14 97.8(3) . .
O30 W1 O14 87.0(3) . .
O13 W1 O14 159.2(3) . .
O1 W1 O17 97.1(3) . .
O30 W1 O17 157.4(3) . .
O13 W1 O17 89.3(3) . .
O14 W1 O17 83.4(3) . .
O1 W1 O31 166.6(2) . .
O30 W1 O31 84.9(2) . .
O13 W1 O31 86.5(3) . .
O14 W1 O31 72.8(2) . .
O17 W1 O31 72.7(2) . .
O2 W2 O14 99.7(3) . .
O2 W2 O29 100.1(3) . .
O14 W2 O29 90.5(3) . .
O2 W2 O12 99.4(3) . .
O14 W2 O12 88.3(3) . .
O29 W2 O12 160.5(3) . .
O2 W2 O15 100.4(3) . .
O14 W2 O15 159.9(3) . .
O29 W2 O15 86.5(2) . .
O12 W2 O15 88.0(3) . .
O2 W2 O31 171.1(3) . .
O14 W2 O31 74.6(2) . .
O29 W2 O31 87.0(2) . .
O12 W2 O31 73.9(2) . .
O15 W2 O31 85.4(2) . .
O3 W3 O10 99.7(3) . .
O3 W3 O22 102.2(3) . .
O10 W3 O22 84.9(3) . .
O3 W3 O17 98.4(3) . .
O10 W3 O17 91.2(3) . .
O22 W3 O17 159.4(2) . .
O3 W3 O12 100.3(3) . .
O10 W3 O12 159.7(3) . .
O22 W3 O12 87.5(3) . .
O17 W3 O12 89.3(3) . .
O3 W3 O31 169.2(3) . .
O10 W3 O31 87.8(2) . .
O22 W3 O31 86.1(2) . .
O17 W3 O31 73.5(2) . .
O12 W3 O31 72.9(2) . .
O4 W4 O18 99.6(3) . .
O4 W4 O20 103.1(3) . .
O18 W4 O20 89.8(2) . .
O4 W4 O15 101.8(3) . .
O18 W4 O15 158.6(3) . .
O20 W4 O15 86.2(2) . .
O4 W4 O24 96.9(3) . .
O18 W4 O24 87.6(2) . .
O20 W4 O24 160.0(3) . .
O15 W4 O24 89.0(3) . .
O4 W4 O32 168.9(3) . .
O18 W4 O32 73.7(2) . .
O20 W4 O32 85.9(2) . .
O15 W4 O32 85.0(2) . .
O24 W4 O32 74.3(2) . .
O5 W5 O22 102.8(3) . .
O5 W5 O28 98.6(3) . .
O22 W5 O28 158.5(2) . .
O5 W5 O27 101.5(3) . .
O22 W5 O27 85.7(3) . .
O28 W5 O27 90.5(3) . .
O5 W5 O24 97.7(3) . .
O22 W5 O24 87.7(3) . .
O28 W5 O24 89.1(3) . .
O27 W5 O24 160.6(3) . .
O5 W5 O32 168.4(3) . .
O22 W5 O32 85.0(2) . .
O28 W5 O32 73.7(2) . .
O27 W5 O32 87.5(2) . .
O24 W5 O32 73.8(2) . .
O6 W6 O21 104.1(3) . .
O6 W6 O26 101.5(3) . .
O21 W6 O26 91.7(3) . .
O6 W6 O18 98.9(3) . .
O21 W6 O18 89.3(3) . .
O26 W6 O18 158.6(2) . .
O6 W6 O28 96.5(3) . .
O21 W6 O28 159.0(2) . .
O26 W6 O28 88.2(3) . .
O18 W6 O28 83.4(2) . .
O6 W6 O32 167.0(2) . .
O21 W6 O32 86.5(2) . .
O26 W6 O32 85.4(2) . .
O18 W6 O32 73.4(2) . .
O28 W6 O32 72.5(2) . .
O7 W7 O19 103.9(3) . .
O7 W7 O26 97.9(3) . .
O19 W7 O26 92.9(3) . .
O7 W7 O16 101.2(3) . .
O19 W7 O16 89.0(3) . .
O26 W7 O16 159.7(2) . .
O7 W7 O23 97.2(3) . .
O19 W7 O23 158.8(2) . .
O26 W7 O23 85.6(3) . .
O16 W7 O23 85.3(3) . .
O7 W7 O33 168.2(3) . .
O19 W7 O33 87.1(2) . .
O26 W7 O33 85.5(2) . .
O16 W7 O33 74.4(2) . .
O23 W7 O33 71.7(2) . .
O8 W8 O11 102.8(3) . .
O8 W8 O13 100.5(3) . .
O11 W8 O13 91.7(3) . .
O8 W8 O16 98.9(3) . .
O11 W8 O16 87.6(3) . .
O13 W8 O16 160.3(3) . .
O8 W8 O25 98.2(3) . .
O11 W8 O25 158.7(3) . .
O13 W8 O25 88.2(3) . .
O16 W8 O25 85.4(3) . .
O8 W8 O33 168.4(3) . .
O11 W8 O33 86.1(3) . .
O13 W8 O33 86.5(2) . .
O16 W8 O33 73.8(2) . .
O25 W8 O33 72.6(3) . .
O9 W9 O23 100.3(3) . .
O9 W9 O25 98.0(3) . .
O23 W9 O25 91.9(2) . .
O9 W9 O27 100.8(3) . .
O23 W9 O27 88.5(2) . .
O25 W9 O27 160.8(3) . .
O9 W9 O10 99.4(3) . .
O23 W9 O10 159.9(3) . .
O25 W9 O10 89.0(3) . .
O27 W9 O10 84.2(3) . .
O9 W9 O33 169.5(3) . .
O23 W9 O33 74.1(2) . .
O25 W9 O33 73.6(3) . .
O27 W9 O33 88.1(3) . .
O10 W9 O33 87.0(2) . .
O38 W10 O37 101.0(3) . .
O38 W10 O60 97.0(3) . .
O37 W10 O60 90.7(3) . .
O38 W10 O64 101.9(3) . .
O37 W10 O64 85.7(3) . .
O60 W10 O64 161.0(2) . .
O38 W10 O42 98.7(3) . .
O37 W10 O42 160.1(3) . .
O60 W10 O42 89.6(3) . .
O64 W10 O42 87.7(3) . .
O38 W10 O65 168.0(3) . .
O37 W10 O65 87.2(3) . .
O60 W10 O65 74.0(2) . .
O64 W10 O65 87.2(2) . .
O42 W10 O65 73.7(2) . .
O41 W11 O54 103.7(3) . .
O41 W11 O51 100.1(3) . .
O54 W11 O51 90.1(3) . .
O41 W11 O53 98.7(3) . .
O54 W11 O53 90.2(3) . .
O51 W11 O53 160.6(3) . .
O41 W11 O60 96.0(3) . .
O54 W11 O60 160.2(3) . .
O51 W11 O60 88.2(2) . .
O53 W11 O60 85.0(2) . .
O41 W11 O65 167.6(2) . .
O54 W11 O65 86.8(2) . .
O51 W11 O65 86.2(3) . .
O53 W11 O65 74.4(2) . .
O60 W11 O65 73.4(2) . .
O36 W12 O58 101.2(3) . .
O36 W12 O59 100.3(3) . .
O58 W12 O59 87.7(2) . .
O36 W12 O42 98.7(3) . .
O58 W12 O42 159.9(3) . .
O59 W12 O42 90.8(3) . .
O36 W12 O53 98.4(3) . .
O58 W12 O53 89.1(2) . .
O59 W12 O53 161.3(3) . .
O42 W12 O53 86.0(3) . .
O36 W12 O65 169.4(3) . .
O58 W12 O65 85.8(2) . .
O59 W12 O65 87.7(2) . .
O42 W12 O65 74.1(2) . .
O53 W12 O65 73.7(2) . .
O45 W13 O62 98.7(3) . .
O45 W13 O55 102.2(3) . .
O62 W13 O55 91.5(2) . .
O45 W13 O59 99.9(3) . .
O62 W13 O59 161.4(3) . .
O55 W13 O59 85.8(2) . .
O45 W13 O48 98.0(3) . .
O62 W13 O48 88.4(2) . .
O55 W13 O48 159.6(3) . .
O59 W13 O48 87.9(3) . .
O45 W13 O66 169.6(3) . .
O62 W13 O66 74.9(3) . .
O55 W13 O66 86.4(2) . .
O59 W13 O66 86.6(2) . .
O48 W13 O66 74.0(2) . .
O49 W14 O40 103.0(3) . .
O49 W14 O57 98.9(3) . .
O40 W14 O57 89.1(3) . .
O49 W14 O64 101.9(3) . .
O40 W14 O64 85.6(3) . .
O57 W14 O64 159.1(2) . .
O49 W14 O48 98.3(3) . .
O40 W14 O48 158.4(3) . .
O57 W14 O48 90.3(3) . .
O64 W14 O48 87.4(3) . .
O49 W14 O66 168.7(3) . .
O40 W14 O66 84.9(2) . .
O57 W14 O66 72.9(2) . .
O64 W14 O66 86.5(2) . .
O48 W14 O66 74.3(2) . .
O46 W15 O63 104.1(3) . .
O46 W15 O56 100.8(3) . .
O63 W15 O56 91.6(3) . .
O46 W15 O57 96.3(3) . .
O63 W15 O57 158.5(2) . .
O56 W15 O57 91.2(2) . .
O46 W15 O62 98.8(3) . .
O63 W15 O62 87.2(3) . .
O56 W15 O62 160.0(2) . .
O57 W15 O62 82.9(2) . .
O46 W15 O66 166.9(2) . .
O63 W15 O66 86.2(2) . .
O56 W15 O66 86.7(2) . .
O57 W15 O66 72.7(2) . .
O62 W15 O66 73.3(2) . .
O52 W16 O61 102.2(3) . .
O52 W16 O44 99.7(3) . .
O61 W16 O44 90.4(3) . .
O52 W16 O56 100.0(3) . .
O61 W16 O56 91.8(3) . .
O44 W16 O56 159.2(2) . .
O52 W16 O39 98.6(3) . .
O61 W16 O39 159.2(2) . .
O44 W16 O39 84.7(3) . .
O56 W16 O39 86.0(3) . .
O52 W16 O67 169.4(3) . .
O61 W16 O67 87.0(2) . .
O44 W16 O67 74.7(2) . .
O56 W16 O67 84.8(2) . .
O39 W16 O67 72.2(2) . .
O35 W17 O50 104.4(3) . .
O35 W17 O51 100.2(3) . .
O50 W17 O51 92.0(3) . .
O35 W17 O44 98.6(3) . .
O50 W17 O44 88.4(3) . .
O51 W17 O44 160.5(3) . .
O35 W17 O47 96.5(3) . .
O50 W17 O47 158.8(3) . .
O51 W17 O47 87.3(2) . .
O44 W17 O47 85.3(2) . .
O35 W17 O67 166.8(3) . .
O50 W17 O67 86.3(3) . .
O51 W17 O67 86.9(2) . .
O44 W17 O67 73.6(2) . .
O47 W17 O67 72.6(2) . .
O43 W18 O39 99.6(3) . .
O43 W18 O40 102.3(3) . .
O39 W18 O40 90.2(3) . .
O43 W18 O47 97.9(3) . .
O39 W18 O47 92.3(3) . .
O40 W18 O47 159.0(3) . .
O43 W18 O37 100.1(3) . .
O39 W18 O37 160.2(3) . .
O40 W18 O37 83.8(3) . .
O47 W18 O37 86.9(3) . .
O43 W18 O67 168.5(3) . .
O39 W18 O67 73.5(3) . .
O40 W18 O67 87.1(2) . .
O47 W18 O67 73.7(2) . .
O37 W18 O67 87.3(2) . .
O32 Fe1 O31 106.9(2) . .
O32 Fe1 O34 112.9(3) . .
O31 Fe1 O34 111.0(3) . .
O32 Fe1 O33 107.0(3) . .
O31 Fe1 O33 107.4(3) . .
O34 Fe1 O33 111.4(3) . .
O11 Fe2 O19 88.5(3) 2_755 2_755
O11 Fe2 O1W 89.8(3) 2_755 .
O19 Fe2 O1W 91.3(2) 2_755 .
O11 Fe2 O34 92.3(2) 2_755 2_755
O19 Fe2 O34 93.2(2) 2_755 2_755
O1W Fe2 O34 175.1(3) . 2_755
O11 Fe2 O29 173.4(2) 2_755 .
O19 Fe2 O29 92.5(3) 2_755 .
O1W Fe2 O29 96.7(3) . .
O34 Fe2 O29 81.1(2) 2_755 .
O11 Fe2 O20 92.9(3) 2_755 .
O19 Fe2 O20 172.8(2) 2_755 .
O1W Fe2 O20 95.8(2) . .
O34 Fe2 O20 79.7(2) 2_755 .
O29 Fe2 O20 85.4(2) . .
O30 Fe3 O21 98.5(3) . 2_755
O30 Fe3 O20 95.7(2) . 2_755
O21 Fe3 O20 94.1(2) 2_755 2_755
O30 Fe3 O34 92.3(3) . .
O21 Fe3 O34 168.3(3) 2_755 .
O20 Fe3 O34 80.3(2) 2_755 .
O30 Fe3 O34 165.8(3) . 2_755
O21 Fe3 O34 93.7(3) 2_755 2_755
O20 Fe3 O34 90.7(2) 2_755 2_755
O34 Fe3 O34 76.2(3) . 2_755
O30 Fe3 O29 92.0(2) . .
O21 Fe3 O29 94.0(2) 2_755 .
O20 Fe3 O29 168.0(2) 2_755 .
O34 Fe3 O29 90.1(2) . .
O34 Fe3 O29 79.9(2) 2_755 .
O66 Fe4 O65 107.8(2) . .
O66 Fe4 O67 106.6(3) . .
O65 Fe4 O67 107.0(3) . .
O66 Fe4 O68 113.7(3) . .
O65 Fe4 O68 111.7(3) . .
O67 Fe4 O68 109.7(2) . .
O61 Fe5 O50 88.5(3) 2_676 2_676
O61 Fe5 O68 92.4(2) 2_676 2_676
O50 Fe5 O68 92.1(3) 2_676 2_676
O61 Fe5 O2W 88.9(3) 2_676 .
O50 Fe5 O2W 91.5(3) 2_676 .
O68 Fe5 O2W 176.2(3) 2_676 .
O61 Fe5 O55 173.8(2) 2_676 .
O50 Fe5 O55 93.1(3) 2_676 .
O68 Fe5 O55 81.6(2) 2_676 .
O2W Fe5 O55 97.0(2) . .
O61 Fe5 O58 91.0(3) 2_676 .
O50 Fe5 O58 173.4(2) 2_676 .
O68 Fe5 O58 81.3(2) 2_676 .
O2W Fe5 O58 95.2(3) . .
O55 Fe5 O58 86.7(2) . .
O63 Fe6 O54 98.2(3) . 2_676
O63 Fe6 O68 166.9(2) . 2_676
O54 Fe6 O68 92.3(3) 2_676 2_676
O63 Fe6 O58 95.9(2) . 2_676
O54 Fe6 O58 93.9(2) 2_676 2_676
O68 Fe6 O58 91.2(2) 2_676 2_676
O63 Fe6 O55 91.9(2) . .
O54 Fe6 O55 93.6(2) 2_676 .
O68 Fe6 O55 79.5(2) 2_676 .
O58 Fe6 O55 168.3(2) 2_676 .
O63 Fe6 O68 94.0(3) . .
O54 Fe6 O68 166.7(3) 2_676 .
O68 Fe6 O68 76.4(3) 2_676 .
O58 Fe6 O68 79.7(2) 2_676 .
O55 Fe6 O68 91.0(2) . .
W3 O10 W9 153.1(4) . .
W8 O11 Fe2 142.7(4) . 2_755
W2 O12 W3 118.0(3) . .
W1 O13 W8 152.1(4) . .
W2 O14 W1 116.7(3) . .
W4 O15 W2 155.5(3) . .
W7 O16 W8 115.2(3) . .
W3 O17 W1 117.1(3) . .
W4 O18 W6 117.5(3) . .
W7 O19 Fe2 141.1(3) . 2_755
W4 O20 Fe3 134.3(3) . 2_755
W4 O20 Fe2 125.2(2) . .
Fe3 O20 Fe2 98.7(2) 2_755 .
W6 O21 Fe3 141.4(3) . 2_755
W5 O22 W3 152.9(3) . .
W9 O23 W7 117.4(3) . .
W4 O24 W5 117.0(3) . .
W9 O25 W8 117.3(4) . .
W7 O26 W6 150.1(4) . .
W5 O27 W9 151.2(4) . .
W5 O28 W6 117.3(3) . .
W2 O29 Fe2 126.5(3) . .
W2 O29 Fe3 133.5(4) . .
Fe2 O29 Fe3 98.0(2) . .
W1 O30 Fe3 145.7(3) . .
Fe1 O31 W2 121.3(3) . .
Fe1 O31 W1 119.3(2) . .
W2 O31 W1 95.3(2) . .
Fe1 O31 W3 122.7(3) . .
W2 O31 W3 95.28(17) . .
W1 O31 W3 96.6(2) . .
Fe1 O32 W6 119.2(2) . .
Fe1 O32 W4 121.0(3) . .
W6 O32 W4 94.8(2) . .
Fe1 O32 W5 123.9(3) . .
W6 O32 W5 96.3(2) . .
W4 O32 W5 94.85(19) . .
Fe1 O33 W7 119.4(3) . .
Fe1 O33 W8 119.4(3) . .
W7 O33 W8 95.4(2) . .
Fe1 O33 W9 123.2(3) . .
W7 O33 W9 96.8(2) . .
W8 O33 W9 96.5(3) . .
Fe1 O34 Fe2 117.8(3) . 2_755
Fe1 O34 Fe3 117.8(3) . .
Fe2 O34 Fe3 100.0(2) 2_755 .
Fe1 O34 Fe3 115.4(3) . 2_755
Fe2 O34 Fe3 99.2(2) 2_755 2_755
Fe3 O34 Fe3 103.8(3) . 2_755
W10 O37 W18 152.4(5) . .
W18 O39 W16 117.4(3) . .
W14 O40 W18 154.2(4) . .
W12 O42 W10 117.3(3) . .
W16 O44 W17 115.1(3) . .
W18 O47 W17 117.3(3) . .
W14 O48 W13 117.2(3) . .
W17 O50 Fe5 142.3(4) . 2_676
W17 O51 W11 151.7(4) . .
W12 O53 W11 115.7(3) . .
W11 O54 Fe6 140.7(3) . 2_676
W13 O55 Fe5 126.8(2) . .
W13 O55 Fe6 133.9(3) . .
Fe5 O55 Fe6 97.6(2) . .
W15 O56 W16 152.9(4) . .
W14 O57 W15 117.6(3) . .
W12 O58 Fe6 135.4(4) . 2_676
W12 O58 Fe5 124.2(3) . .
Fe6 O58 Fe5 98.0(2) 2_676 .
W12 O59 W13 154.2(3) . .
W10 O60 W11 116.0(3) . .
W16 O61 Fe5 141.2(3) . 2_676
W13 O62 W15 115.8(3) . .
W15 O63 Fe6 144.2(3) . .
W14 O64 W10 151.1(3) . .
Fe4 O65 W11 120.6(2) . .
Fe4 O65 W10 123.1(3) . .
W11 O65 W10 96.6(2) . .
Fe4 O65 W12 119.7(3) . .
W11 O65 W12 95.6(2) . .
W10 O65 W12 94.87(18) . .
Fe4 O66 W15 119.4(2) . .
Fe4 O66 W13 120.7(3) . .
W15 O66 W13 95.3(2) . .
Fe4 O66 W14 123.7(3) . .
W15 O66 W14 96.8(2) . .
W13 O66 W14 94.42(18) . .
Fe4 O67 W16 120.1(3) . .
Fe4 O67 W17 119.4(3) . .
W16 O67 W17 95.06(19) . .
Fe4 O67 W18 122.7(2) . .
W16 O67 W18 96.9(2) . .
W17 O67 W18 96.5(3) . .
Fe4 O68 Fe5 119.8(3) . 2_676
Fe4 O68 Fe6 116.6(3) . 2_676
Fe5 O68 Fe6 100.0(2) 2_676 2_676
Fe4 O68 Fe6 114.5(3) . .
Fe5 O68 Fe6 99.6(2) 2_676 .
Fe6 O68 Fe6 103.6(3) 2_676 .
C1 N1 H1C 120.0 . .
C1 N1 H1D 120.0 . .
H1C N1 H1D 120.0 . .
C3 N2 H2C 120.0 . .
C3 N2 H2D 120.0 . .
H2C N2 H2D 120.0 . .
C4 N3 H3C 120.0 . .
C4 N3 H3D 120.0 . .
H3C N3 H3D 120.0 . .
C6 N4 H4C 120.0 . .
C6 N4 H4D 120.0 . .
H4C N4 H4D 120.0 . .
C7 N5 H5C 120.0 . .
C7 N5 H5D 120.0 . .
H5C N5 H5D 120.0 . .
C9 N6 H6C 120.0 . .
C9 N6 H6D 120.0 . .
H6C N6 H6D 120.0 . .
C10 N7 H7C 120.0 . .
C10 N7 H7D 120.0 . .
H7C N7 H7D 120.0 . .
C12 N8 H8C 120.0 . .
C12 N8 H8D 120.0 . .
H8C N8 H8D 120.0 . .
C12 N8' H8'A 120.0 . .
C12 N8' H8'B 120.0 . .
H8'A N8' H8'B 120.0 . .
C13 N9 H9C 120.0 . .
C13 N9 H9D 120.0 . .
H9C N9 H9D 120.0 . .
C15 N10 H10C 120.0 . .
C15 N10 H10D 120.0 . .
H10C N10 H10D 120.0 . .
N1 C1 C2 109.0(11) . .
N1 C1 H1A 109.9 . .
C2 C1 H1A 109.9 . .
N1 C1 H1B 109.9 . .
C2 C1 H1B 109.9 . .
H1A C1 H1B 108.3 . .
C3 C2 C1 109.9(11) . .
C3 C2 H2A 109.7 . .
C1 C2 H2A 109.7 . .
C3 C2 H2B 109.7 . .
C1 C2 H2B 109.7 . .
H2A C2 H2B 108.2 . .
N2 C3 C2 108.4(12) . .
N2 C3 H3A 110.0 . .
C2 C3 H3A 110.0 . .
N2 C3 H3B 110.0 . .
C2 C3 H3B 110.0 . .
H3A C3 H3B 108.4 . .
N3 C4 C5 111.9(7) . .
N3 C4 H4A 109.2 . .
C5 C4 H4A 109.2 . .
N3 C4 H4B 109.2 . .
C5 C4 H4B 109.2 . .
H4A C4 H4B 107.9 . .
C6 C5 C4 109.5(7) . .
C6 C5 H5A 109.8 . .
C4 C5 H5A 109.8 . .
C6 C5 H5B 109.8 . .
C4 C5 H5B 109.8 . .
H5A C5 H5B 108.2 . .
N4 C6 C5 113.1(7) . .
N4 C6 H6A 109.0 . .
C5 C6 H6A 109.0 . .
N4 C6 H6B 109.0 . .
C5 C6 H6B 109.0 . .
H6A C6 H6B 107.8 . .
N5 C7 C8 111.1(8) . .
N5 C7 H7A 109.4 . .
C8 C7 H7A 109.4 . .
N5 C7 H7B 109.4 . .
C8 C7 H7B 109.4 . .
H7A C7 H7B 108.0 . .
C7 C8 C9 111.3(9) . .
C7 C8 H8A 109.4 . .
C9 C8 H8A 109.4 . .
C7 C8 H8B 109.4 . .
C9 C8 H8B 109.4 . .
H8A C8 H8B 108.0 . .
N6 C9 C8 113.5(8) . .
N6 C9 H9A 108.9 . .
C8 C9 H9A 108.9 . .
N6 C9 H9B 108.9 . .
C8 C9 H9B 108.9 . .
H9A C9 H9B 107.7 . .
N7 C10 C11 109.6(8) . .
N7 C10 H10A 109.8 . .
C11 C10 H10A 109.8 . .
N7 C10 H10B 109.8 . .
C11 C10 H10B 109.8 . .
H10A C10 H10B 108.2 . .
C12 C11 C10 113.8(9) . .
C12 C11 H11A 108.8 . .
C10 C11 H11A 108.8 . .
C12 C11 H11B 108.8 . .
C10 C11 H11B 108.8 . .
H11A C11 H11B 107.7 . .
N8 C12 N8' 96.1(15) . .
N8 C12 C11 116.9(15) . .
N8' C12 C11 125.2(12) . .
N8 C12 H12A 105.6 . .
N8' C12 H12A 105.6 . .
C11 C12 H12A 105.6 . .
N9 C13 C14 112.6(11) . .
N9 C13 H13A 109.1 . .
C14 C13 H13A 109.1 . .
N9 C13 H13B 109.1 . .
C14 C13 H13B 109.1 . .
H13A C13 H13B 107.8 . .
C15 C14 C13 115.8(16) . .
C15 C14 H14A 108.3 . .
C13 C14 H14A 108.3 . .
C15 C14 H14B 108.3 . .
C13 C14 H14B 108.3 . .
H14A C14 H14B 107.4 . .
N10 C15 C14 103.7(16) . .
N10 C15 H15A 111.0 . .
C14 C15 H15A 111.0 . .
N10 C15 H15B 111.0 . .
C14 C15 H15B 111.0 . .
H15A C15 H15B 109.0 . .

loop_
_geom_bond_atom_site_label_1
_geom_bond_atom_site_label_2
_geom_bond_distance
_geom_bond_site_symmetry_2
W1 O1 1.724(7) .
W1 O30 1.812(6) .
W1 O13 1.908(7) .
W1 O14 1.979(7) .
W1 O17 1.994(6) .
W1 O31 2.236(6) .
W2 O2 1.719(7) .
W2 O14 1.894(6) .
W2 O29 1.901(5) .
W2 O12 1.914(6) .
W2 O15 1.933(6) .
W2 O31 2.226(6) .
W3 O3 1.697(6) .
W3 O10 1.884(7) .
W3 O22 1.925(6) .
W3 O17 1.931(7) .
W3 O12 1.943(7) .
W3 O31 2.248(6) .
W4 O4 1.739(7) .
W4 O18 1.915(5) .
W4 O20 1.918(5) .
W4 O15 1.931(6) .
W4 O24 1.945(6) .
W4 O32 2.246(6) .
W5 O5 1.709(6) .
W5 O22 1.907(6) .
W5 O28 1.914(5) .
W5 O27 1.915(7) .
W5 O24 1.949(7) .
W5 O32 2.263(6) .
W6 O6 1.740(6) .
W6 O21 1.807(6) .
W6 O26 1.941(7) .
W6 O18 1.947(6) .
W6 O28 2.012(6) .
W6 O32 2.238(5) .
W7 O7 1.746(6) .
W7 O19 1.815(7) .
W7 O26 1.916(7) .
W7 O16 1.930(7) .
W7 O23 2.025(6) .
W7 O33 2.218(5) .
W8 O8 1.698(7) .
W8 O11 1.833(7) .
W8 O13 1.934(6) .
W8 O16 1.960(6) .
W8 O25 1.984(7) .
W8 O33 2.222(6) .
W9 O9 1.721(8) .
W9 O23 1.869(5) .
W9 O25 1.913(7) .
W9 O27 1.939(7) .
W9 O10 1.952(6) .
W9 O33 2.236(6) .
W10 O38 1.700(7) .
W10 O37 1.902(7) .
W10 O60 1.917(6) .
W10 O64 1.929(6) .
W10 O42 1.961(7) .
W10 O65 2.252(6) .
W11 O41 1.729(6) .
W11 O54 1.835(6) .
W11 O51 1.924(6) .
W11 O53 1.969(6) .
W11 O60 2.007(5) .
W11 O65 2.206(6) .
W12 O36 1.743(6) .
W12 O58 1.914(5) .
W12 O59 1.922(6) .
W12 O42 1.932(6) .
W12 O53 1.940(6) .
W12 O65 2.259(6) .
W13 O45 1.734(7) .
W13 O62 1.869(5) .
W13 O55 1.906(5) .
W13 O59 1.952(6) .
W13 O48 1.971(6) .
W13 O66 2.251(6) .
W14 O49 1.732(6) .
W14 O40 1.904(7) .
W14 O57 1.906(6) .
W14 O64 1.915(6) .
W14 O48 1.919(7) .
W14 O66 2.275(6) .
W15 O46 1.707(6) .
W15 O63 1.820(6) .
W15 O56 1.894(6) .
W15 O57 2.010(6) .
W15 O62 2.017(6) .
W15 O66 2.204(6) .
W16 O52 1.731(6) .
W16 O61 1.821(6) .
W16 O44 1.929(6) .
W16 O56 1.931(6) .
W16 O39 2.007(7) .
W16 O67 2.212(5) .
W17 O35 1.747(7) .
W17 O50 1.815(7) .
W17 O51 1.920(6) .
W17 O44 1.956(5) .
W17 O47 1.992(6) .
W17 O67 2.234(6) .
W18 O43 1.709(7) .
W18 O39 1.893(5) .
W18 O40 1.917(6) .
W18 O47 1.919(6) .
W18 O37 1.940(6) .
W18 O67 2.243(6) .
Fe1 O32 1.820(6) .
Fe1 O31 1.831(5) .
Fe1 O34 1.851(6) .
Fe1 O33 1.853(7) .
Fe2 O11 1.974(7) 2_755
Fe2 O19 1.998(6) 2_755
Fe2 O1W 2.024(6) .
Fe2 O34 2.046(5) 2_755
Fe2 O29 2.061(7) .
Fe2 O20 2.097(6) .
Fe3 O30 1.898(7) .
Fe3 O21 1.937(7) 2_755
Fe3 O20 2.054(5) 2_755
Fe3 O34 2.065(6) .
Fe3 O34 2.070(7) 2_755
Fe3 O29 2.090(5) .
Fe4 O66 1.829(6) .
Fe4 O65 1.830(6) .
Fe4 O67 1.841(6) .
Fe4 O68 1.860(6) .
Fe5 O61 1.979(6) 2_676
Fe5 O50 2.001(7) 2_676
Fe5 O68 2.011(5) 2_676
Fe5 O2W 2.027(6) .
Fe5 O55 2.060(6) .
Fe5 O58 2.088(7) .
Fe6 O63 1.918(6) .
Fe6 O54 1.924(7) 2_676
Fe6 O68 2.067(6) 2_676
Fe6 O58 2.070(5) 2_676
Fe6 O55 2.093(5) .
Fe6 O68 2.097(7) .
O11 Fe2 1.974(7) 2_755
O19 Fe2 1.998(6) 2_755
O20 Fe3 2.054(5) 2_755
O21 Fe3 1.937(7) 2_755
O34 Fe2 2.046(5) 2_755
O34 Fe3 2.070(7) 2_755
O50 Fe5 2.001(7) 2_676
O54 Fe6 1.924(7) 2_676
O58 Fe6 2.070(5) 2_676
O61 Fe5 1.979(6) 2_676
O68 Fe5 2.011(5) 2_676
O68 Fe6 2.067(6) 2_676
N1 C1 1.433(17) .
N1 H1C 0.8600 .
N1 H1D 0.8600 .
N2 C3 1.421(16) .
N2 H2C 0.8600 .
N2 H2D 0.8600 .
N3 C4 1.512(11) .
N3 H3C 0.8600 .
N3 H3D 0.8600 .
N4 C6 1.480(13) .
N4 H4C 0.8600 .
N4 H4D 0.8600 .
N5 C7 1.461(15) .
N5 H5C 0.8600 .
N5 H5D 0.8600 .
N6 C9 1.482(17) .
N6 H6C 0.8600 .
N6 H6D 0.8600 .
N7 C10 1.499(14) .
N7 H7C 0.8600 .
N7 H7D 0.8600 .
N8 C12 1.275(18) .
N8 H8C 0.8600 .
N8 H8D 0.8600 .
N8' C12 1.32(3) .
N8' H8'A 0.8600 .
N8' H8'B 0.8600 .
N9 C13 1.478(16) .
N9 H9C 0.8600 .
N9 H9D 0.8600 .
N10 C15 1.39(2) .
N10 H10C 0.8600 .
N10 H10D 0.8600 .
C1 C2 1.569(17) .
C1 H1A 0.9700 .
C1 H1B 0.9700 .
C2 C3 1.528(18) .
C2 H2A 0.9700 .
C2 H2B 0.9700 .
C3 H3A 0.9700 .
C3 H3B 0.9700 .
C4 C5 1.513(13) .
C4 H4A 0.9700 .
C4 H4B 0.9700 .
C5 C6 1.497(12) .
C5 H5A 0.9700 .
C5 H5B 0.9700 .
C6 H6A 0.9700 .
C6 H6B 0.9700 .
C7 C8 1.526(15) .
C7 H7A 0.9700 .
C7 H7B 0.9700 .
C8 C9 1.529(17) .
C8 H8A 0.9700 .
C8 H8B 0.9700 .
C9 H9A 0.9700 .
C9 H9B 0.9700 .
C10 C11 1.554(14) .
C10 H10A 0.9700 .
C10 H10B 0.9700 .
C11 C12 1.472(18) .
C11 H11A 0.9700 .
C11 H11B 0.9700 .
C12 H12A 0.9800 .
C13 C14 1.50(2) .
C13 H13A 0.9700 .
C13 H13B 0.9700 .
C14 C15 1.41(2) .
C14 H14A 0.9700 .
C14 H14B 0.9700 .
C15 H15A 0.9700 .
C15 H15B 0.9700 .
